data_4510708
loop_
_publ_author_name
'Wu, Jing-Yun'
'Chao, Tzu-Ching'
'Zhong, Ming-Shiou'

_publ_section_title
;
 Influence of Counteranions on the Structural Modulation of
 Silver--Di(3-pyridylmethyl)amine Coordination Polymers
;
_journal_issue 7
_journal_name_full 'Crystal Growth &amp; Design'
_journal_page_first 2953
_journal_paper_doi 10.1021/cg400363e
_journal_volume 13
_journal_year 2013
_chemical_formula_sum 'C14 H14 Ag F3 N3 O2.5'
_chemical_formula_weight 429.15
_chemical_name_systematic
;
 ?
;
_space_group_IT_number 2
_symmetry_cell_setting triclinic
_symmetry_space_group_name_Hall '-P 1'
_symmetry_space_group_name_H-M 'P -1'
_atom_sites_solution_hydrogens geom
_atom_sites_solution_primary direct
_atom_sites_solution_secondary difmap
_audit_creation_method SHELXL-97
_cell_angle_alpha 89.306(2)
_cell_angle_beta 86.036(2)
_cell_angle_gamma 64.020(2)
_cell_formula_units_Z 4
_cell_length_a 10.5635(5)
_cell_length_b 10.6997(5)
_cell_length_c 15.3650(8)
_cell_measurement_reflns_used 9359
_cell_measurement_temperature 150(2)
_cell_measurement_theta_max 26.40
_cell_measurement_theta_min 2.61
_cell_volume 1557.10(13)
_computing_cell_refinement 'Bruker D8 Venture'
_computing_data_collection 'Bruker D8 Venture'
_computing_data_reduction 'Bruker SAINT'
_computing_structure_refinement 'SHELXL-97 (Sheldrick, 1997)'
_computing_structure_solution 'SHELXS-97 (Sheldrick, 1990)'
_diffrn_ambient_temperature 150(2)
_diffrn_measured_fraction_theta_full 0.994
_diffrn_measured_fraction_theta_max 0.994
_diffrn_measurement_device_type 'Photon 100 CMOS detector'
_diffrn_measurement_method 'phi and omega scans'
_diffrn_radiation_monochromator graphite
_diffrn_radiation_source 'fine-focus sealed tube'
_diffrn_radiation_type MoK\a
_diffrn_radiation_wavelength 0.71073
_diffrn_reflns_av_R_equivalents 0.0241
_diffrn_reflns_av_sigmaI/netI 0.0208
_diffrn_reflns_limit_h_max 13
_diffrn_reflns_limit_h_min -13
_diffrn_reflns_limit_k_max 13
_diffrn_reflns_limit_k_min -13
_diffrn_reflns_limit_l_max 18
_diffrn_reflns_limit_l_min -19
_diffrn_reflns_number 26523
_diffrn_reflns_theta_full 26.40
_diffrn_reflns_theta_max 26.40
_diffrn_reflns_theta_min 2.26
_exptl_absorpt_coefficient_mu 1.342
_exptl_absorpt_correction_type none
_exptl_crystal_colour colorless
_exptl_crystal_density_diffrn 1.831
_exptl_crystal_density_method 'not measured'
_exptl_crystal_description prism
_exptl_crystal_F_000 852
_exptl_crystal_size_max 0.66
_exptl_crystal_size_mid 0.24
_exptl_crystal_size_min 0.15
_refine_diff_density_max 0.955
_refine_diff_density_min -0.330
_refine_diff_density_rms 0.080
_refine_ls_extinction_method none
_refine_ls_goodness_of_fit_ref 1.115
_refine_ls_hydrogen_treatment constr
_refine_ls_matrix_type full
_refine_ls_number_parameters 433
_refine_ls_number_reflns 6361
_refine_ls_number_restraints 0
_refine_ls_restrained_S_all 1.115
_refine_ls_R_factor_all 0.0330
_refine_ls_R_factor_gt 0.0265
_refine_ls_shift/su_max 0.001
_refine_ls_shift/su_mean 0.000
_refine_ls_structure_factor_coef Fsqd
_refine_ls_weighting_details 'calc w=1/[\s^2^(Fo^2^)+(0.0201P)^2^+2.4535P] where P=(Fo^2^+2Fc^2^)/3'
_refine_ls_weighting_scheme calc
_refine_ls_wR_factor_gt 0.0603
_refine_ls_wR_factor_ref 0.0644
_reflns_number_gt 5582
_reflns_number_total 6361
_reflns_threshold_expression >2sigma(I)
_cod_data_source_file cg400363e_si_002.cif
_cod_data_source_block compound2
_cod_depositor_comments
;
The following automatic conversions were performed:

'_symmetry_cell_setting' value 'Triclinic' changed to 'triclinic'
according to
/usr/data/users/saulius/automatic-downloads/retrospective/ACS/lib/dictionaries/cif_core.dic
dictionary named 'cif_core.dic' version 2.4.2 from 2011-04-26.

Automatic conversion script
Id: cif_fix_values 2281 2013-09-26 08:29:07Z andrius 
;
_cod_original_sg_symbol_H-M 'P-1   '
_cod_original_formula_sum 'C14 H14 Ag F3 N3 O2.50'
_cod_database_code 4510708

loop_
_symmetry_equiv_pos_as_xyz
'x, y, z'
'-x, -y, -z'

loop_
_atom_site_label
_atom_site_type_symbol
_atom_site_fract_x
_atom_site_fract_y
_atom_site_fract_z
_atom_site_U_iso_or_equiv
_atom_site_adp_type
_atom_site_occupancy
_atom_site_symmetry_multiplicity
_atom_site_calc_flag
_atom_site_refinement_flags
_atom_site_disorder_assembly
_atom_site_disorder_group
Ag1 Ag 0.87953(2) 0.24668(2) 0.252798(13) 0.02549(6) Uani 1 1 d . . .
Ag2 Ag 1.11018(2) 0.64167(2) 0.240820(12) 0.02442(6) Uani 1 1 d . . .
F1 F 0.6664(2) 0.7023(2) 0.40642(15) 0.0562(5) Uani 1 1 d . . .
F2 F 0.4898(2) 0.6856(2) 0.47209(12) 0.0506(5) Uani 1 1 d . . .
F3 F 0.4708(3) 0.7709(2) 0.34497(15) 0.0652(6) Uani 1 1 d . . .
F4 F 1.56109(18) 0.7072(2) 0.14852(12) 0.0410(4) Uani 1 1 d . . .
F5 F 1.4851(2) 0.6752(2) 0.02862(12) 0.0461(5) Uani 1 1 d . . .
F6 F 1.4390(2) 0.8810(2) 0.07088(14) 0.0501(5) Uani 1 1 d . . .
O1A O 0.7322(12) 0.4475(11) 0.3484(6) 0.043(2) Uani 0.50 1 d P A 1
O1B O 0.7292(13) 0.4812(11) 0.3173(6) 0.043(2) Uani 0.50 1 d P A 2
O2 O 0.5085(2) 0.4910(2) 0.34773(15) 0.0424(5) Uani 1 1 d . A .
O3 O 1.2956(2) 0.6629(2) 0.14723(14) 0.0338(5) Uani 1 1 d . . .
O4 O 1.2444(2) 0.8797(2) 0.19001(16) 0.0466(6) Uani 1 1 d . . .
N1 N 0.8006(2) 0.2783(2) 0.11634(13) 0.0193(4) Uani 1 1 d . A .
H101 H 0.7057 0.3219 0.1269 0.029 Uiso 1 1 d R . .
N2 N 1.1045(2) 0.4696(2) 0.14952(14) 0.0234(5) Uani 1 1 d . A .
N3 N 0.9064(2) -0.1700(2) 0.20040(14) 0.0243(5) Uani 1 1 d . . .
N4 N 1.1841(2) 0.6179(2) 0.37977(14) 0.0212(4) Uani 1 1 d . . .
H102 H 1.2858 0.5679 0.3713 0.032 Uiso 1 1 d R . .
N5 N 1.0790(2) 0.2609(2) 0.30187(14) 0.0220(4) Uani 1 1 d . A .
N6 N 0.8756(2) 1.0769(2) 0.34744(14) 0.0240(5) Uani 1 1 d . . .
C1 C 0.8262(3) 0.3836(3) 0.06379(17) 0.0242(5) Uani 1 1 d . . .
H1A H 0.7524 0.4775 0.0811 0.029 Uiso 1 1 calc R A .
H1B H 0.8187 0.3680 0.0013 0.029 Uiso 1 1 calc R . .
C2 C 0.8518(3) 0.1448(3) 0.06793(17) 0.0223(5) Uani 1 1 d . . .
H2A H 0.9552 0.1066 0.0550 0.027 Uiso 1 1 calc R A .
H2B H 0.8071 0.1607 0.0117 0.027 Uiso 1 1 calc R . .
C3 C 0.9813(3) 0.4700(3) 0.13296(16) 0.0220(5) Uani 1 1 d . . .
H3 H 0.8975 0.5378 0.1622 0.026 Uiso 1 1 calc R A .
C4 C 0.9689(3) 0.3772(3) 0.07553(16) 0.0210(5) Uani 1 1 d . A .
C5 C 1.0924(3) 0.2803(3) 0.03285(17) 0.0276(6) Uani 1 1 d . . .
H5 H 1.0892 0.2165 -0.0084 0.033 Uiso 1 1 calc R A .
C6 C 1.2202(3) 0.2769(3) 0.0506(2) 0.0327(7) Uani 1 1 d . A .
H6 H 1.3058 0.2093 0.0229 0.039 Uiso 1 1 calc R . .
C7 C 1.2222(3) 0.3731(3) 0.10909(18) 0.0270(6) Uani 1 1 d . . .
H7 H 1.3104 0.3704 0.1209 0.032 Uiso 1 1 calc R A .
C8 C 0.9258(3) -0.0716(3) 0.15445(16) 0.0215(5) Uani 1 1 d . . .
H8 H 1.0192 -0.0801 0.1455 0.026 Uiso 1 1 calc R A .
C9 C 0.8183(3) 0.0413(3) 0.11947(16) 0.0218(5) Uani 1 1 d . A .
C10 C 0.6815(3) 0.0543(3) 0.13381(18) 0.0272(6) Uani 1 1 d . . .
H10 H 0.6043 0.1308 0.1113 0.033 Uiso 1 1 calc R A .
C11 C 0.6597(3) -0.0455(3) 0.18114(19) 0.0300(6) Uani 1 1 d . A .
H11 H 0.5672 -0.0387 0.1917 0.036 Uiso 1 1 calc R . .
C12 C 0.7741(3) -0.1557(3) 0.21310(18) 0.0266(6) Uani 1 1 d . . .
H12 H 0.7580 -0.2242 0.2455 0.032 Uiso 1 1 calc R A .
C13 C 1.1304(3) 0.5309(3) 0.43039(16) 0.0229(5) Uani 1 1 d . . .
H13A H 1.0269 0.5832 0.4423 0.027 Uiso 1 1 calc R . .
H13B H 1.1738 0.5088 0.4871 0.027 Uiso 1 1 calc R . .
C14 C 1.1574(3) 0.7463(3) 0.42969(18) 0.0258(6) Uani 1 1 d . . .
H14A H 1.2294 0.7780 0.4097 0.031 Uiso 1 1 calc R . .
H14B H 1.1683 0.7239 0.4922 0.031 Uiso 1 1 calc R . .
C15 C 1.0572(3) 0.3769(3) 0.34653(16) 0.0205(5) Uani 1 1 d . . .
H15 H 0.9634 0.4483 0.3545 0.025 Uiso 1 1 calc R A .
C16 C 1.1636(3) 0.3978(3) 0.38134(16) 0.0208(5) Uani 1 1 d . A .
C17 C 1.3004(3) 0.2943(3) 0.36887(19) 0.0297(6) Uani 1 1 d . . .
H17 H 1.3765 0.3054 0.3914 0.036 Uiso 1 1 calc R A .
C18 C 1.3245(3) 0.1745(3) 0.3231(2) 0.0333(7) Uani 1 1 d . A .
H18 H 1.4174 0.1018 0.3143 0.040 Uiso 1 1 calc R . .
C19 C 1.2116(3) 0.1618(3) 0.29034(17) 0.0265(6) Uani 1 1 d . . .
H19 H 1.2292 0.0796 0.2585 0.032 Uiso 1 1 calc R A .
C20 C 0.9972(3) 0.9660(3) 0.35947(17) 0.0248(5) Uani 1 1 d . . .
H20 H 1.0787 0.9563 0.3243 0.030 Uiso 1 1 calc R . .
C21 C 1.0121(3) 0.8638(3) 0.42002(16) 0.0238(5) Uani 1 1 d . . .
C22 C 0.8922(3) 0.8790(3) 0.47016(18) 0.0321(6) Uani 1 1 d . . .
H22 H 0.8973 0.8126 0.5131 0.038 Uiso 1 1 calc R . .
C23 C 0.7651(3) 0.9914(3) 0.4574(2) 0.0361(7) Uani 1 1 d . . .
H23 H 0.6814 1.0022 0.4904 0.043 Uiso 1 1 calc R . .
C24 C 0.7611(3) 1.0884(3) 0.39561(18) 0.0285(6) Uani 1 1 d . . .
H24 H 0.6735 1.1660 0.3874 0.034 Uiso 1 1 calc R . .
C25 C 0.6053(3) 0.5253(3) 0.3539(2) 0.0377(7) Uani 1 1 d . . .
C26 C 0.5584(3) 0.6718(3) 0.39413(19) 0.0341(7) Uani 1 1 d . A .
C27 C 1.3149(3) 0.7686(3) 0.15162(17) 0.0255(6) Uani 1 1 d . . .
C28 C 1.4498(3) 0.7587(3) 0.09948(19) 0.0288(6) Uani 1 1 d . . .
O5 O 0.5060(2) 0.3973(2) 0.17907(14) 0.0325(4) Uani 1 1 d . . .
H201 H 0.5096 0.4092 0.2330 0.049 Uiso 1 1 d R . .
H202 H 0.4524 0.4737 0.1571 0.049 Uiso 1 1 d R . .

loop_
_atom_site_aniso_label
_atom_site_aniso_U_11
_atom_site_aniso_U_22
_atom_site_aniso_U_33
_atom_site_aniso_U_23
_atom_site_aniso_U_13
_atom_site_aniso_U_12
Ag1 0.03292(12) 0.02452(11) 0.02204(11) 0.00165(8) -0.00539(8) -0.01491(9)
Ag2 0.03175(12) 0.02441(11) 0.02103(11) 0.00132(7) -0.00378(8) -0.01568(9)
F1 0.0510(13) 0.0529(12) 0.0724(15) -0.0114(11) -0.0020(11) -0.0300(11)
F2 0.0503(12) 0.0626(13) 0.0318(10) -0.0172(9) 0.0090(9) -0.0195(10)
F3 0.0662(15) 0.0497(13) 0.0547(13) 0.0095(10) -0.0191(11) -0.0006(11)
F4 0.0216(9) 0.0488(11) 0.0525(11) 0.0014(9) -0.0085(8) -0.0146(8)
F5 0.0434(11) 0.0624(13) 0.0359(10) -0.0187(9) 0.0142(8) -0.0282(10)
F6 0.0508(12) 0.0417(11) 0.0651(13) 0.0153(9) -0.0018(10) -0.0277(9)
O1A 0.022(3) 0.043(5) 0.052(6) -0.019(4) -0.004(4) -0.003(3)
O1B 0.023(3) 0.042(5) 0.054(6) -0.015(4) -0.003(4) -0.006(3)
O2 0.0347(12) 0.0508(14) 0.0428(13) -0.0096(10) 0.0001(10) -0.0200(11)
O3 0.0293(11) 0.0319(11) 0.0436(12) -0.0001(9) 0.0021(9) -0.0172(9)
O4 0.0322(12) 0.0455(13) 0.0607(15) -0.0276(12) 0.0107(11) -0.0169(11)
N1 0.0168(10) 0.0183(10) 0.0227(11) -0.0007(8) -0.0022(8) -0.0075(8)
N2 0.0305(12) 0.0241(11) 0.0207(11) 0.0012(9) -0.0032(9) -0.0163(10)
N3 0.0280(12) 0.0233(11) 0.0221(11) -0.0016(9) -0.0020(9) -0.0116(10)
N4 0.0220(11) 0.0199(10) 0.0230(11) -0.0021(8) -0.0014(9) -0.0103(9)
N5 0.0264(12) 0.0221(11) 0.0196(10) 0.0014(8) -0.0026(9) -0.0123(9)
N6 0.0318(13) 0.0217(11) 0.0211(11) -0.0035(8) 0.0012(9) -0.0144(10)
C1 0.0281(14) 0.0221(13) 0.0259(13) 0.0065(10) -0.0097(11) -0.0131(11)
C2 0.0251(14) 0.0211(12) 0.0211(12) -0.0022(10) -0.0006(10) -0.0105(11)
C3 0.0264(14) 0.0186(12) 0.0220(13) 0.0014(10) -0.0016(10) -0.0108(11)
C4 0.0289(14) 0.0199(12) 0.0185(12) 0.0043(9) -0.0028(10) -0.0145(11)
C5 0.0358(16) 0.0304(14) 0.0236(13) -0.0086(11) 0.0050(11) -0.0216(13)
C6 0.0293(15) 0.0335(15) 0.0382(16) -0.0124(12) 0.0099(13) -0.0178(13)
C7 0.0275(14) 0.0299(14) 0.0307(14) 0.0006(11) -0.0005(11) -0.0194(12)
C8 0.0218(13) 0.0237(13) 0.0205(12) -0.0046(10) -0.0005(10) -0.0113(11)
C9 0.0243(13) 0.0217(12) 0.0209(12) -0.0053(10) -0.0009(10) -0.0114(11)
C10 0.0228(14) 0.0245(13) 0.0330(15) -0.0041(11) -0.0032(11) -0.0087(11)
C11 0.0231(14) 0.0301(14) 0.0393(16) -0.0093(12) 0.0051(12) -0.0148(12)
C12 0.0330(15) 0.0221(13) 0.0287(14) -0.0041(10) 0.0030(12) -0.0165(12)
C13 0.0282(14) 0.0232(13) 0.0204(12) -0.0020(10) 0.0006(10) -0.0145(11)
C14 0.0327(15) 0.0221(13) 0.0257(14) -0.0031(10) -0.0055(11) -0.0143(12)
C15 0.0228(13) 0.0199(12) 0.0187(12) 0.0014(9) 0.0007(10) -0.0097(10)
C16 0.0272(14) 0.0196(12) 0.0173(12) 0.0020(9) -0.0018(10) -0.0118(11)
C17 0.0254(14) 0.0327(15) 0.0329(15) -0.0051(12) -0.0024(12) -0.0144(12)
C18 0.0237(15) 0.0291(15) 0.0412(17) -0.0102(12) 0.0019(12) -0.0064(12)
C19 0.0330(15) 0.0209(13) 0.0267(14) -0.0046(10) 0.0022(11) -0.0134(12)
C20 0.0293(14) 0.0236(13) 0.0242(13) -0.0039(10) 0.0013(11) -0.0145(11)
C21 0.0348(15) 0.0208(12) 0.0201(12) -0.0050(10) -0.0015(11) -0.0160(11)
C22 0.0454(18) 0.0245(14) 0.0262(14) -0.0012(11) 0.0088(13) -0.0168(13)
C23 0.0367(17) 0.0325(16) 0.0371(17) -0.0032(12) 0.0152(13) -0.0156(13)
C24 0.0287(15) 0.0237(13) 0.0295(15) -0.0049(11) 0.0031(12) -0.0087(12)
C25 0.0275(17) 0.0449(18) 0.0342(17) -0.0138(14) -0.0050(13) -0.0089(14)
C26 0.0277(15) 0.0395(17) 0.0286(15) -0.0034(12) -0.0036(12) -0.0085(13)
C27 0.0205(13) 0.0320(15) 0.0237(13) -0.0009(11) -0.0052(11) -0.0106(12)
C28 0.0248(14) 0.0313(15) 0.0322(15) -0.0002(12) -0.0012(12) -0.0141(12)
O5 0.0256(10) 0.0322(11) 0.0381(11) -0.0055(9) -0.0024(9) -0.0110(9)

loop_
_atom_type_symbol
_atom_type_description
_atom_type_scat_dispersion_real
_atom_type_scat_dispersion_imag
_atom_type_scat_source
C C 0.0033 0.0016 'International Tables Vol C Tables 4.2.6.8 and 6.1.1.4'
H H 0.0000 0.0000 'International Tables Vol C Tables 4.2.6.8 and 6.1.1.4'
N N 0.0061 0.0033 'International Tables Vol C Tables 4.2.6.8 and 6.1.1.4'
O O 0.0106 0.0060 'International Tables Vol C Tables 4.2.6.8 and 6.1.1.4'
F F 0.0171 0.0103 'International Tables Vol C Tables 4.2.6.8 and 6.1.1.4'
Ag Ag -0.8971 1.1015 'International Tables Vol C Tables 4.2.6.8 and 6.1.1.4'

loop_
_geom_angle_atom_site_label_1
_geom_angle_atom_site_label_2
_geom_angle_atom_site_label_3
_geom_angle
_geom_angle_site_symmetry_1
_geom_angle_site_symmetry_3
N1 Ag1 N6 124.47(7) . 1_545
N1 Ag1 N5 129.11(7) . .
N6 Ag1 N5 97.90(8) 1_545 .
N1 Ag1 O1A 110.7(2) . .
N6 Ag1 O1A 96.6(2) 1_545 .
N5 Ag1 O1A 88.1(3) . .
N1 Ag1 O1B 99.6(2) . .
N6 Ag1 O1B 110.0(2) 1_545 .
N5 Ag1 O1B 89.2(3) . .
O1A Ag1 O1B 13.7(2) . .
N4 Ag2 N3 122.64(7) . 1_565
N4 Ag2 N2 127.99(7) . .
N3 Ag2 N2 98.76(8) 1_565 .
N4 Ag2 O3 105.69(7) . .
N3 Ag2 O3 102.79(7) 1_565 .
N2 Ag2 O3 92.60(7) . .
C25 O1A Ag1 132.7(8) . .
C25 O1B Ag1 127.7(7) . .
C27 O3 Ag2 120.24(18) . .
C2 N1 C1 111.52(19) . .
C2 N1 Ag1 111.37(15) . .
C1 N1 Ag1 115.45(15) . .
C7 N2 C3 117.8(2) . .
C7 N2 Ag2 121.42(17) . .
C3 N2 Ag2 120.65(17) . .
C12 N3 C8 117.3(2) . .
C12 N3 Ag2 126.46(18) . 1_545
C8 N3 Ag2 116.10(17) . 1_545
C13 N4 C14 111.1(2) . .
C13 N4 Ag2 109.46(15) . .
C14 N4 Ag2 117.98(16) . .
C19 N5 C15 117.6(2) . .
C19 N5 Ag1 125.12(17) . .
C15 N5 Ag1 117.30(17) . .
C24 N6 C20 117.6(2) . .
C24 N6 Ag1 123.87(18) . 1_565
C20 N6 Ag1 118.33(17) . 1_565
N1 C1 C4 112.2(2) . .
N1 C2 C9 111.2(2) . .
N2 C3 C4 124.0(2) . .
C5 C4 C3 117.0(2) . .
C5 C4 C1 123.3(2) . .
C3 C4 C1 119.8(2) . .
C6 C5 C4 119.7(2) . .
C5 C6 C7 119.2(3) . .
N2 C7 C6 122.4(3) . .
N3 C8 C9 123.9(2) . .
C8 C9 C10 117.8(2) . .
C8 C9 C2 119.7(2) . .
C10 C9 C2 122.5(2) . .
C11 C10 C9 119.0(3) . .
C10 C11 C12 119.2(3) . .
N3 C12 C11 122.8(3) . .
N4 C13 C16 110.9(2) . .
N4 C14 C21 113.5(2) . .
N5 C15 C16 123.6(2) . .
C15 C16 C17 118.1(2) . .
C15 C16 C13 120.4(2) . .
C17 C16 C13 121.5(2) . .
C18 C17 C16 118.9(3) . .
C17 C18 C19 119.3(3) . .
N5 C19 C18 122.5(2) . .
N6 C20 C21 124.2(3) . .
C22 C21 C20 117.1(3) . .
C22 C21 C14 124.0(2) . .
C20 C21 C14 118.9(2) . .
C23 C22 C21 119.5(3) . .
C22 C23 C24 119.1(3) . .
N6 C24 C23 122.5(3) . .
O1A C25 O2 126.4(6) . .
O1A C25 O2B 27.2(5) . .
O2 C25 O2B 133.2(6) . .
O1A C25 C26 117.3(6) . .
O2 C25 C26 114.5(3) . .
O2B C25 C26 110.1(6) . .
F3 C26 F2 106.4(2) . .
F3 C26 F1 107.1(3) . .
F2 C26 F1 105.9(2) . .
F3 C26 C25 112.0(3) . .
F2 C26 C25 111.6(3) . .
F1 C26 C25 113.4(2) . .
O4 C27 O3 130.5(3) . .
O4 C27 C28 114.9(3) . .
O3 C27 C28 114.6(2) . .
F6 C28 F5 105.9(2) . .
F6 C28 F4 106.6(2) . .
F5 C28 F4 106.5(2) . .
F6 C28 C27 113.5(2) . .
F5 C28 C27 112.9(2) . .
F4 C28 C27 111.0(2) . .

loop_
_geom_bond_atom_site_label_1
_geom_bond_atom_site_label_2
_geom_bond_distance
_geom_bond_site_symmetry_2
Ag1 N1 2.277(2) .
Ag1 N6 2.326(2) 1_545
Ag1 N5 2.353(2) .
Ag1 O1A 2.455(12) .
Ag1 O1B 2.480(12) .
Ag2 N4 2.297(2) .
Ag2 N3 2.331(2) 1_565
Ag2 N2 2.352(2) .
Ag2 O3 2.439(2) .
F1 C26 1.343(4) .
F2 C26 1.331(3) .
F3 C26 1.330(4) .
F4 C28 1.341(3) .
F5 C28 1.341(3) .
F6 C28 1.334(3) .
O1A C25 1.227(12) .
O1B C25 1.270(12) .
O2 C25 1.238(4) .
O3 C27 1.237(3) .
O4 C27 1.223(3) .
N1 C2 1.476(3) .
N1 C1 1.486(3) .
N2 C7 1.334(4) .
N2 C3 1.341(3) .
N3 C12 1.338(4) .
N3 C8 1.343(3) .
N3 Ag2 2.331(2) 1_545
N4 C13 1.476(3) .
N4 C14 1.487(3) .
N5 C19 1.337(4) .
N5 C15 1.346(3) .
N6 C24 1.331(4) .
N6 C20 1.336(4) .
N6 Ag1 2.326(2) 1_565
C1 C4 1.503(4) .
C2 C9 1.504(3) .
C3 C4 1.391(3) .
C4 C5 1.386(4) .
C5 C6 1.381(4) .
C6 C7 1.383(4) .
C8 C9 1.380(4) .
C9 C10 1.392(4) .
C10 C11 1.376(4) .
C11 C12 1.382(4) .
C13 C16 1.507(3) .
C14 C21 1.515(4) .
C15 C16 1.380(4) .
C16 C17 1.384(4) .
C17 C18 1.383(4) .
C18 C19 1.386(4) .
C20 C21 1.389(4) .
C21 C22 1.383(4) .
C22 C23 1.380(4) .
C23 C24 1.387(4) .
C25 C26 1.544(4) .
C27 C28 1.547(4) .
